data_7240333
loop_
_publ_author_name
'Hao, Pengfei'
'Zhu, Huihui'
'Pang, Yue'
'Shen, Junju'
'Fu, Yunlong'

_publ_section_title
;
 The impact of positional isomerism on electronic and photochromic
 properties of 1-D zinc-based naphthalene diimide coordination polymers
;
_journal_name_full CrystEngComm
_journal_paper_doi 10.1039/D0CE00025F
_journal_year 2020
_chemical_formula_sum 'C24 H12 Cl2 N4 O5 Zn'
_chemical_formula_weight 572.65
_space_group_IT_number 2
_space_group_name_Hall '-P 1'
_space_group_name_H-M_alt 'P -1'
_symmetry_cell_setting triclinic
_symmetry_space_group_name_H-M 'P -1'
_atom_sites_solution_hydrogens geom
_atom_sites_solution_primary direct
_atom_sites_solution_secondary difmap
_audit_creation_method SHELXL-97
_audit_update_record
;
2020-02-15 deposited with the CCDC.	2020-04-17 downloaded from the CCDC.
;
_cell_angle_alpha 68.774(3)
_cell_angle_beta 78.572(4)
_cell_angle_gamma 81.970(4)
_cell_formula_units_Z 2
_cell_length_a 7.2372(11)
_cell_length_b 12.7860(19)
_cell_length_c 14.237(2)
_cell_measurement_reflns_used 4745
_cell_measurement_temperature 273(2)
_cell_measurement_theta_max 28.09
_cell_measurement_theta_min 2.68
_cell_volume 1200.4(3)
_computing_cell_refinement 'Bruker SMART'
_computing_data_collection 'Bruker SMART'
_computing_data_reduction 'Bruker SAINT'
_computing_molecular_graphics 'Bruker SHELXTL'
_computing_publication_material 'Bruker SHELXTL'
_computing_structure_refinement 'SHELXL-97 (Sheldrick, 1997)'
_computing_structure_solution 'SHELXS-97 (Sheldrick, 1990)'
_diffrn_ambient_temperature 273(2)
_diffrn_measured_fraction_theta_full 0.996
_diffrn_measured_fraction_theta_max 0.996
_diffrn_measurement_device_type 'CCD area detector'
_diffrn_measurement_method 'phi and omega scans'
_diffrn_radiation_monochromator graphite
_diffrn_radiation_source 'fine-focus sealed tube'
_diffrn_radiation_type MoK\a
_diffrn_radiation_wavelength 0.71073
_diffrn_reflns_av_R_equivalents 0.0546
_diffrn_reflns_av_sigmaI/netI 0.0910
_diffrn_reflns_limit_h_max 9
_diffrn_reflns_limit_h_min -8
_diffrn_reflns_limit_k_max 16
_diffrn_reflns_limit_k_min -17
_diffrn_reflns_limit_l_max 18
_diffrn_reflns_limit_l_min -18
_diffrn_reflns_number 15663
_diffrn_reflns_theta_full 28.33
_diffrn_reflns_theta_max 28.33
_diffrn_reflns_theta_min 2.88
_exptl_absorpt_coefficient_mu 1.290
_exptl_absorpt_correction_T_max 0.9759
_exptl_absorpt_correction_T_min 0.7446
_exptl_absorpt_correction_type multi-scan
_exptl_absorpt_process_details SADABS
_exptl_crystal_colour yellow
_exptl_crystal_density_diffrn 1.584
_exptl_crystal_density_method 'not measured'
_exptl_crystal_description block
_exptl_crystal_F_000 576
_exptl_crystal_size_max 0.24
_exptl_crystal_size_mid 0.12
_exptl_crystal_size_min 0.02
_refine_diff_density_max 0.811
_refine_diff_density_min -0.784
_refine_diff_density_rms 0.118
_refine_ls_extinction_method none
_refine_ls_goodness_of_fit_ref 1.093
_refine_ls_hydrogen_treatment mixed
_refine_ls_matrix_type full
_refine_ls_number_parameters 334
_refine_ls_number_reflns 5968
_refine_ls_number_restraints 0
_refine_ls_restrained_S_all 1.093
_refine_ls_R_factor_all 0.1390
_refine_ls_R_factor_gt 0.0700
_refine_ls_shift/su_max 0.001
_refine_ls_shift/su_mean 0.000
_refine_ls_structure_factor_coef Fsqd
_refine_ls_weighting_details 'calc w=1/[\s^2^(Fo^2^)+(0.0746P)^2^+2.4642P] where P=(Fo^2^+2Fc^2^)/3'
_refine_ls_weighting_scheme calc
_refine_ls_wR_factor_gt 0.1670
_refine_ls_wR_factor_ref 0.1936
_reflns_number_gt 3554
_reflns_number_total 5968
_reflns_threshold_expression >2sigma(I)
_cod_data_source_file d0ce00025f2.cif
_cod_data_source_block aa
_cod_depositor_comments
;
The following automatic conversions were performed:

data item '_symmetry_cell_setting' value 'Triclinic' was changed to
'triclinic' in accordance with the
/home/data/users/saulius/crontab/automatic-downloads/rss-feeds/RSC/lib/dictionaries/cif_core.dic
dictionary named 'cif_core.dic' version 2.4.2 last updated on
2011-04-26.

Automatic conversion script
Id: cif_fix_values 7556 2019-12-06 15:28:31Z antanas 
;
_cod_original_sg_symbol_H-M 'P-1   '
_cod_database_code 7240333

loop_
_symmetry_equiv_pos_as_xyz
'x, y, z'
'-x, -y, -z'

loop_
_atom_site_label
_atom_site_type_symbol
_atom_site_fract_x
_atom_site_fract_y
_atom_site_fract_z
_atom_site_U_iso_or_equiv
_atom_site_adp_type
_atom_site_occupancy
_atom_site_symmetry_multiplicity
_atom_site_calc_flag
_atom_site_refinement_flags
_atom_site_disorder_assembly
_atom_site_disorder_group
C1 C 1.1620(7) 0.7765(4) 0.2834(4) 0.0356(12) Uani 1 1 d . . .
C2 C 1.0369(7) 0.7114(4) 0.3774(4) 0.0314(11) Uani 1 1 d . . .
C3 C 1.0688(7) 0.7032(4) 0.4739(4) 0.0308(11) Uani 1 1 d . . .
C4 C 1.2205(7) 0.7547(4) 0.4848(4) 0.0352(12) Uani 1 1 d . . .
C5 C 1.3557(8) 0.8112(5) 0.3943(4) 0.0405(14) Uani 1 1 d . . .
C6 C 1.2404(8) 0.7521(5) 0.5790(4) 0.0416(14) Uani 1 1 d . . .
H6 H 1.3348 0.7908 0.5849 0.050 Uiso 1 1 calc R . .
C7 C 1.1229(8) 0.6931(5) 0.6655(4) 0.0391(13) Uani 1 1 d . . .
H7 H 1.1391 0.6920 0.7291 0.047 Uiso 1 1 calc R . .
C8 C 0.9819(7) 0.6358(4) 0.6584(4) 0.0307(11) Uani 1 1 d . . .
C9 C 0.9517(7) 0.6406(4) 0.5624(4) 0.0292(11) Uani 1 1 d . . .
C10 C 0.8028(7) 0.5856(4) 0.5528(4) 0.0313(11) Uani 1 1 d . . .
C11 C 0.7728(8) 0.5956(5) 0.4579(4) 0.0389(13) Uani 1 1 d . . .
H11 H 0.6754 0.5594 0.4516 0.047 Uiso 1 1 calc R . .
C12 C 0.8886(8) 0.6605(5) 0.3690(4) 0.0372(13) Uani 1 1 d . . .
H12 H 0.8644 0.6687 0.3048 0.045 Uiso 1 1 calc R . .
C13 C 0.8669(7) 0.5665(4) 0.7526(4) 0.0310(11) Uani 1 1 d . . .
C14 C 0.6823(7) 0.5172(4) 0.6459(4) 0.0323(12) Uani 1 1 d . . .
C15 C 0.3663(8) 0.3551(5) 1.0063(4) 0.0415(14) Uani 1 1 d . . .
H15 H 0.2872 0.3207 1.0669 0.050 Uiso 1 1 calc R . .
C16 C 0.2888(8) 0.4375(5) 0.9294(4) 0.0467(15) Uani 1 1 d . . .
H16 H 0.1596 0.4574 0.9371 0.056 Uiso 1 1 calc R . .
C17 C 0.4057(8) 0.4905(5) 0.8401(4) 0.0416(13) Uani 1 1 d . . .
H17 H 0.3574 0.5482 0.7870 0.050 Uiso 1 1 calc R . .
C18 C 0.5958(7) 0.4561(4) 0.8311(4) 0.0312(11) Uani 1 1 d . . .
C19 C 0.6632(7) 0.3712(4) 0.9109(4) 0.0320(12) Uani 1 1 d . . .
H19 H 0.7908 0.3470 0.9040 0.038 Uiso 1 1 calc R . .
C20 C 1.4633(8) 0.9901(4) 0.1944(4) 0.0374(13) Uani 1 1 d . . .
H20 H 1.3806 1.0255 0.2345 0.045 Uiso 1 1 calc R . .
C21 C 1.4473(7) 0.8791(4) 0.2122(4) 0.0356(12) Uani 1 1 d . . .
C22 C 1.5651(8) 0.8257(5) 0.1526(4) 0.0445(14) Uani 1 1 d . . .
H22 H 1.5571 0.7499 0.1645 0.053 Uiso 1 1 calc R . .
C23 C 1.6963(9) 0.8877(6) 0.0743(5) 0.0544(17) Uani 1 1 d . . .
H23 H 1.7764 0.8550 0.0312 0.065 Uiso 1 1 calc R . .
C24 C 1.7049(8) 0.9986(5) 0.0621(4) 0.0466(15) Uani 1 1 d . . .
H24 H 1.7930 1.0401 0.0096 0.056 Uiso 1 1 calc R . .
N1 N 0.5484(6) 0.3220(4) 0.9989(3) 0.0351(10) Uani 1 1 d . . .
N2 N 0.7226(6) 0.5121(3) 0.7395(3) 0.0307(10) Uani 1 1 d . . .
N3 N 1.3176(6) 0.8182(4) 0.2998(3) 0.0351(10) Uani 1 1 d . . .
N4 N 1.5938(6) 1.0498(4) 0.1214(3) 0.0371(11) Uani 1 1 d . . .
O1 O 1.1373(6) 0.7908(4) 0.1985(3) 0.0493(11) Uani 1 1 d . . .
O2 O 1.4966(6) 0.8484(4) 0.3999(3) 0.0621(13) Uani 1 1 d . . .
O3 O 0.8957(5) 0.5528(3) 0.8362(3) 0.0420(9) Uani 1 1 d . . .
O4 O 0.5591(6) 0.4652(3) 0.6422(3) 0.0485(11) Uani 1 1 d . . .
O5 O 0.0553(13) 0.0170(8) 0.3458(8) 0.077(3) Uani 0.50 1 d P . .
O6 O 0.7609(15) 0.9406(9) 0.4970(8) 0.083(3) Uani 0.50 1 d P . .
Zn1 Zn 0.64446(9) 0.20312(5) 1.12186(5) 0.0380(2) Uani 1 1 d . . .
Cl1 Cl 0.4623(2) 0.22479(13) 1.25984(10) 0.0460(4) Uani 1 1 d . . .
Cl2 Cl 0.9531(2) 0.21018(17) 1.10295(14) 0.0641(5) Uani 1 1 d . . .

loop_
_atom_site_aniso_label
_atom_site_aniso_U_11
_atom_site_aniso_U_22
_atom_site_aniso_U_33
_atom_site_aniso_U_23
_atom_site_aniso_U_13
_atom_site_aniso_U_12
C1 0.041(3) 0.033(3) 0.033(3) -0.015(2) 0.004(2) -0.009(2)
C2 0.039(3) 0.030(3) 0.025(2) -0.009(2) -0.001(2) -0.009(2)
C3 0.039(3) 0.029(3) 0.026(3) -0.010(2) -0.004(2) -0.010(2)
C4 0.041(3) 0.035(3) 0.030(3) -0.008(2) -0.001(2) -0.017(2)
C5 0.047(3) 0.040(3) 0.034(3) -0.010(2) 0.001(2) -0.020(3)
C6 0.046(3) 0.051(4) 0.035(3) -0.015(3) -0.006(2) -0.024(3)
C7 0.050(3) 0.047(3) 0.025(3) -0.012(2) -0.008(2) -0.017(3)
C8 0.038(3) 0.030(3) 0.025(2) -0.008(2) -0.004(2) -0.010(2)
C9 0.033(3) 0.028(3) 0.028(2) -0.011(2) -0.001(2) -0.010(2)
C10 0.037(3) 0.034(3) 0.026(3) -0.011(2) -0.001(2) -0.011(2)
C11 0.043(3) 0.045(3) 0.032(3) -0.013(2) -0.004(2) -0.019(3)
C12 0.047(3) 0.043(3) 0.024(3) -0.012(2) -0.004(2) -0.014(3)
C13 0.035(3) 0.035(3) 0.025(3) -0.012(2) -0.004(2) -0.006(2)
C14 0.035(3) 0.034(3) 0.028(3) -0.012(2) 0.001(2) -0.009(2)
C15 0.040(3) 0.049(4) 0.034(3) -0.014(3) 0.006(2) -0.016(3)
C16 0.037(3) 0.064(4) 0.039(3) -0.020(3) 0.000(3) -0.004(3)
C17 0.044(3) 0.044(3) 0.032(3) -0.009(2) -0.004(2) -0.004(3)
C18 0.037(3) 0.032(3) 0.026(3) -0.011(2) 0.000(2) -0.012(2)
C19 0.039(3) 0.033(3) 0.025(3) -0.013(2) 0.005(2) -0.011(2)
C20 0.043(3) 0.033(3) 0.033(3) -0.013(2) 0.011(2) -0.011(2)
C21 0.041(3) 0.036(3) 0.028(3) -0.009(2) 0.004(2) -0.013(2)
C22 0.053(3) 0.040(3) 0.046(3) -0.024(3) 0.006(3) -0.014(3)
C23 0.054(4) 0.063(4) 0.053(4) -0.037(3) 0.019(3) -0.017(3)
C24 0.047(3) 0.055(4) 0.039(3) -0.021(3) 0.014(3) -0.022(3)
N1 0.044(3) 0.038(3) 0.024(2) -0.0118(19) 0.0050(19) -0.017(2)
N2 0.036(2) 0.033(2) 0.022(2) -0.0076(17) 0.0019(17) -0.0111(19)
N3 0.044(2) 0.033(2) 0.029(2) -0.0140(19) 0.0069(19) -0.017(2)
N4 0.041(2) 0.037(3) 0.030(2) -0.0112(19) 0.010(2) -0.014(2)
O1 0.063(3) 0.065(3) 0.024(2) -0.0170(18) 0.0022(18) -0.026(2)
O2 0.061(3) 0.085(3) 0.042(2) -0.014(2) -0.001(2) -0.043(3)
O3 0.053(2) 0.051(2) 0.0240(19) -0.0119(17) -0.0022(17) -0.0181(19)
O4 0.052(2) 0.064(3) 0.035(2) -0.0175(19) 0.0020(18) -0.034(2)
O5 0.060(6) 0.057(6) 0.070(7) 0.000(5) 0.027(5) 0.024(5)
O6 0.081(7) 0.087(8) 0.065(7) -0.019(6) 0.027(5) -0.035(6)
Zn1 0.0446(4) 0.0395(4) 0.0294(3) -0.0119(3) 0.0056(3) -0.0177(3)
Cl1 0.0546(9) 0.0522(9) 0.0314(7) -0.0171(6) 0.0046(6) -0.0138(7)
Cl2 0.0424(8) 0.0947(14) 0.0650(11) -0.0416(10) 0.0105(7) -0.0251(9)

loop_
_atom_type_symbol
_atom_type_description
_atom_type_scat_dispersion_real
_atom_type_scat_dispersion_imag
_atom_type_scat_source
C C 0.0033 0.0016 'International Tables Vol C Tables 4.2.6.8 and 6.1.1.4'
H H 0.0000 0.0000 'International Tables Vol C Tables 4.2.6.8 and 6.1.1.4'
N N 0.0061 0.0033 'International Tables Vol C Tables 4.2.6.8 and 6.1.1.4'
O O 0.0106 0.0060 'International Tables Vol C Tables 4.2.6.8 and 6.1.1.4'
Cl Cl 0.1484 0.1585 'International Tables Vol C Tables 4.2.6.8 and 6.1.1.4'
Zn Zn 0.2839 1.4301 'International Tables Vol C Tables 4.2.6.8 and 6.1.1.4'

loop_
_geom_angle_atom_site_label_1
_geom_angle_atom_site_label_2
_geom_angle_atom_site_label_3
_geom_angle
_geom_angle_site_symmetry_1
_geom_angle_site_symmetry_3
_geom_angle_publ_flag
O1 C1 N3 120.9(4) . . ?
O1 C1 C2 123.5(5) . . ?
N3 C1 C2 115.6(4) . . ?
C12 C2 C3 120.1(4) . . ?
C12 C2 C1 119.7(4) . . ?
C3 C2 C1 120.2(4) . . ?
C2 C3 C9 120.0(4) . . ?
C2 C3 C4 121.3(4) . . ?
C9 C3 C4 118.7(4) . . ?
C6 C4 C3 120.0(4) . . ?
C6 C4 C5 120.3(4) . . ?
C3 C4 C5 119.7(5) . . ?
O2 C5 N3 120.5(5) . . ?
O2 C5 C4 122.6(5) . . ?
N3 C5 C4 116.9(4) . . ?
C4 C6 C7 121.0(5) . . ?
C4 C6 H6 119.5 . . ?
C7 C6 H6 119.5 . . ?
C8 C7 C6 120.4(5) . . ?
C8 C7 H7 119.8 . . ?
C6 C7 H7 119.8 . . ?
C7 C8 C9 120.2(4) . . ?
C7 C8 C13 119.4(4) . . ?
C9 C8 C13 120.4(4) . . ?
C8 C9 C3 119.4(4) . . ?
C8 C9 C10 121.2(4) . . ?
C3 C9 C10 119.4(4) . . ?
C11 C10 C9 119.7(4) . . ?
C11 C10 C14 120.8(4) . . ?
C9 C10 C14 119.5(4) . . ?
C10 C11 C12 120.7(4) . . ?
C10 C11 H11 119.6 . . ?
C12 C11 H11 119.6 . . ?
C2 C12 C11 120.1(5) . . ?
C2 C12 H12 120.0 . . ?
C11 C12 H12 120.0 . . ?
O3 C13 N2 120.5(4) . . ?
O3 C13 C8 123.2(4) . . ?
N2 C13 C8 116.3(4) . . ?
O4 C14 N2 120.9(4) . . ?
O4 C14 C10 122.2(5) . . ?
N2 C14 C10 116.9(4) . . ?
N1 C15 C16 123.2(5) . . ?
N1 C15 H15 118.4 . . ?
C16 C15 H15 118.4 . . ?
C15 C16 C17 118.8(5) . . ?
C15 C16 H16 120.6 . . ?
C17 C16 H16 120.6 . . ?
C16 C17 C18 118.5(5) . . ?
C16 C17 H17 120.7 . . ?
C18 C17 H17 120.7 . . ?
C19 C18 C17 119.5(5) . . ?
C19 C18 N2 120.8(5) . . ?
C17 C18 N2 119.8(5) . . ?
N1 C19 C18 121.5(5) . . ?
N1 C19 H19 119.2 . . ?
C18 C19 H19 119.2 . . ?
N4 C20 C21 122.4(5) . . ?
N4 C20 H20 118.8 . . ?
C21 C20 H20 118.8 . . ?
C20 C21 C22 119.9(5) . . ?
C20 C21 N3 118.5(5) . . ?
C22 C21 N3 121.3(5) . . ?
C21 C22 C23 118.3(5) . . ?
C21 C22 H22 120.9 . . ?
C23 C22 H22 120.9 . . ?
C24 C23 C22 118.3(5) . . ?
C24 C23 H23 120.8 . . ?
C22 C23 H23 120.8 . . ?
N4 C24 C23 123.4(5) . . ?
N4 C24 H24 118.3 . . ?
C23 C24 H24 118.3 . . ?
C15 N1 C19 118.5(5) . . ?
C15 N1 Zn1 118.6(3) . . ?
C19 N1 Zn1 122.8(4) . . ?
C14 N2 C13 125.6(4) . . ?
C14 N2 C18 118.2(4) . . ?
C13 N2 C18 115.9(4) . . ?
C5 N3 C1 125.9(4) . . ?
C5 N3 C21 115.6(4) . . ?
C1 N3 C21 118.5(4) . . ?
C24 N4 C20 117.6(5) . . ?
C24 N4 Zn1 122.6(3) . 1_664 ?
C20 N4 Zn1 118.9(4) . 1_664 ?
N1 Zn1 N4 107.27(18) . 1_446 ?
N1 Zn1 Cl2 108.52(13) . . ?
N4 Zn1 Cl2 108.10(14) 1_446 . ?
N1 Zn1 Cl1 106.96(13) . . ?
N4 Zn1 Cl1 106.10(12) 1_446 . ?
Cl2 Zn1 Cl1 119.32(6) . . ?

loop_
_geom_bond_atom_site_label_1
_geom_bond_atom_site_label_2
_geom_bond_distance
_geom_bond_site_symmetry_2
_geom_bond_publ_flag
C1 O1 1.202(6) . ?
C1 N3 1.402(6) . ?
C1 C2 1.492(6) . ?
C2 C12 1.376(7) . ?
C2 C3 1.402(7) . ?
C3 C9 1.408(6) . ?
C3 C4 1.417(6) . ?
C4 C6 1.365(7) . ?
C4 C5 1.471(7) . ?
C5 O2 1.212(6) . ?
C5 N3 1.396(7) . ?
C6 C7 1.378(7) . ?
C6 H6 0.9300 . ?
C7 C8 1.376(7) . ?
C7 H7 0.9300 . ?
C8 C9 1.405(7) . ?
C8 C13 1.476(6) . ?
C9 C10 1.420(6) . ?
C10 C11 1.368(7) . ?
C10 C14 1.482(6) . ?
C11 C12 1.416(7) . ?
C11 H11 0.9300 . ?
C12 H12 0.9300 . ?
C13 O3 1.194(6) . ?
C13 N2 1.408(6) . ?
C14 O4 1.203(6) . ?
C14 N2 1.397(6) . ?
C15 N1 1.322(7) . ?
C15 C16 1.367(8) . ?
C15 H15 0.9300 . ?
C16 C17 1.379(7) . ?
C16 H16 0.9300 . ?
C17 C18 1.381(8) . ?
C17 H17 0.9300 . ?
C18 C19 1.373(7) . ?
C18 N2 1.445(6) . ?
C19 N1 1.349(6) . ?
C19 H19 0.9300 . ?
C20 N4 1.339(6) . ?
C20 C21 1.366(7) . ?
C20 H20 0.9300 . ?
C21 C22 1.371(8) . ?
C21 N3 1.442(6) . ?
C22 C23 1.387(8) . ?
C22 H22 0.9300 . ?
C23 C24 1.373(8) . ?
C23 H23 0.9300 . ?
C24 N4 1.332(7) . ?
C24 H24 0.9300 . ?
N1 Zn1 2.029(4) . ?
N4 Zn1 2.047(4) 1_664 ?
Zn1 N4 2.047(4) 1_446 ?
Zn1 Cl2 2.2071(17) . ?
Zn1 Cl1 2.2226(15) . ?

loop_
_geom_hbond_atom_site_label_D
_geom_hbond_atom_site_label_H
_geom_hbond_atom_site_label_A
_geom_hbond_distance_DH
_geom_hbond_distance_HA
_geom_hbond_distance_DA
_geom_hbond_angle_DHA
_geom_hbond_site_symmetry_A
C15 H15 O3 0.93 2.56 3.100(7) 117.2 2_667
C15 H15 Cl2 0.93 2.84 3.513(5) 130.6 1_455
C16 H16 O3 0.93 2.52 3.307(7) 142.1 1_455
C19 H19 O1 0.93 2.61 3.067(7) 110.9 2_766
C20 H20 O5 0.93 2.56 3.349(10) 143.4 1_665
C20 H20 Cl1 0.93 2.85 3.448(5) 122.8 1_664
C23 H23 Cl2 0.93 2.72 3.638(6) 170.2 2_866
